data_4086689
loop_
_publ_author_name
'Shepard, Scott M.'
'Diaconescu, Paula L.'

_publ_section_title
;
 Redox-Switchable Hydroelementation of a Cobalt Complex Supported by a
 Ferrocene-Based Ligand
;
_journal_issue 15
_journal_name_full Organometallics
_journal_page_first 2446
_journal_paper_doi 10.1021/acs.organomet.6b00317
_journal_volume 35
_journal_year 2016
_chemical_formula_moiety 'C40 H50 Co Fe N2 O2, 1.5(C6 H6)'
_chemical_formula_sum 'C49 H59 Co Fe N2 O2'
_chemical_formula_weight 822.76
_chemical_name_systematic
; 
 ? 
;
_space_group_IT_number 14
_symmetry_cell_setting monoclinic
_symmetry_space_group_name_Hall '-P 2ybc'
_symmetry_space_group_name_H-M 'P 1 21/c 1'
_atom_sites_solution_hydrogens geom
_atom_sites_solution_primary direct
_atom_sites_solution_secondary difmap
_audit_creation_method SHELXL-97
_cell_angle_alpha 90.00
_cell_angle_beta 92.232(4)
_cell_angle_gamma 90.00
_cell_formula_units_Z 4
_cell_length_a 18.735(7)
_cell_length_b 11.582(4)
_cell_length_c 19.384(7)
_cell_measurement_reflns_used 4785
_cell_measurement_temperature 100(2)
_cell_measurement_theta_max 28.97
_cell_measurement_theta_min 3.82
_cell_volume 4203(3)
_computing_cell_refinement 'Bruker SAINT'
_computing_data_collection 'Bruker APEX2'
_computing_data_reduction 'Bruker SAINT'
_computing_molecular_graphics 'Bruker SHELXTL'
_computing_publication_material 'Bruker SHELXTL'
_computing_structure_refinement 'SHELXL-97 (Sheldrick, 2008)'
_computing_structure_solution 'SHELXS-97 (Sheldrick, 2008)'
_diffrn_ambient_temperature 100(2)
_diffrn_measured_fraction_theta_full 0.960
_diffrn_measured_fraction_theta_max 0.946
_diffrn_measurement_device_type 'Bruker APEX-II CCD'
_diffrn_measurement_method '\f and \w scans'
_diffrn_radiation_monochromator graphite
_diffrn_radiation_source 'fine-focus sealed tube'
_diffrn_radiation_type MoK\a
_diffrn_radiation_wavelength 0.71073
_diffrn_reflns_av_R_equivalents 0.0910
_diffrn_reflns_av_sigmaI/netI 0.1330
_diffrn_reflns_limit_h_max 25
_diffrn_reflns_limit_h_min -19
_diffrn_reflns_limit_k_max 15
_diffrn_reflns_limit_k_min -15
_diffrn_reflns_limit_l_max 26
_diffrn_reflns_limit_l_min -26
_diffrn_reflns_number 24751
_diffrn_reflns_theta_full 25.00
_diffrn_reflns_theta_max 29.23
_diffrn_reflns_theta_min 3.81
_exptl_absorpt_coefficient_mu 0.781
_exptl_absorpt_correction_T_max 0.9815
_exptl_absorpt_correction_T_min 0.6090
_exptl_absorpt_correction_type multi-scan
_exptl_absorpt_process_details 'Sadabs (Bruker)'
_exptl_crystal_colour purple
_exptl_crystal_density_diffrn 1.300
_exptl_crystal_density_method 'not measured'
_exptl_crystal_description rectangular
_exptl_crystal_F_000 1744
_exptl_crystal_size_max 0.49
_exptl_crystal_size_mid 0.15
_exptl_crystal_size_min 0.02
_refine_diff_density_max 0.949
_refine_diff_density_min -1.464
_refine_diff_density_rms 0.117
_refine_ls_extinction_method none
_refine_ls_goodness_of_fit_ref 0.919
_refine_ls_hydrogen_treatment constr
_refine_ls_matrix_type full
_refine_ls_number_parameters 507
_refine_ls_number_reflns 10790
_refine_ls_number_restraints 1
_refine_ls_restrained_S_all 0.923
_refine_ls_R_factor_all 0.1073
_refine_ls_R_factor_gt 0.0576
_refine_ls_shift/su_max 0.001
_refine_ls_shift/su_mean 0.000
_refine_ls_structure_factor_coef Fsqd
_refine_ls_weighting_details 'calc w=1/[\s^2^(Fo^2^)+(0.0629P)^2^+0.0000P] where P=(Fo^2^+2Fc^2^)/3'
_refine_ls_weighting_scheme calc
_refine_ls_wR_factor_gt 0.1284
_refine_ls_wR_factor_ref 0.1483
_reflns_number_gt 6446
_reflns_number_total 10790
_reflns_threshold_expression >2sigma(I)
_cod_data_source_file om6b00317_si_002.cif
_cod_data_source_block pld1007m
_cod_depositor_comments
;
The following automatic conversions were performed:

'_symmetry_cell_setting' value 'Monoclinic' changed to 'monoclinic'
according to
/usr/data/users/saulius/crontab/automatic-downloads/current/ACS/lib/dictionaries/cif_core.dic
dictionary named 'cif_core.dic' version 2.4.2 from 2011-04-26.

Automatic conversion script
Id: cif_fix_values 4268 2015-11-12 08:31:59Z antanas 
;
_cod_original_sg_symbol_H-M P2(1)/c
_cod_database_code 4086689

loop_
_symmetry_equiv_pos_as_xyz
'x, y, z'
'-x, y+1/2, -z+1/2'
'-x, -y, -z'
'x, -y-1/2, z-1/2'

loop_
_atom_site_label
_atom_site_type_symbol
_atom_site_fract_x
_atom_site_fract_y
_atom_site_fract_z
_atom_site_U_iso_or_equiv
_atom_site_adp_type
_atom_site_occupancy
_atom_site_symmetry_multiplicity
_atom_site_calc_flag
_atom_site_refinement_flags
Fe1 Fe 0.45593(2) 0.46042(4) 0.20521(2) 0.01529(12) Uani 1 1 d .
Co2 Co 0.65296(2) 0.49365(4) 0.229374(18) 0.01235(11) Uani 1 1 d .
O1 O 0.71279(11) 0.36157(18) 0.24358(9) 0.0156(5) Uani 1 1 d .
O2 O 0.70654(11) 0.63370(18) 0.22418(9) 0.0162(5) Uani 1 1 d .
N1 N 0.58554(13) 0.4434(2) 0.30148(11) 0.0124(5) Uani 1 1 d .
N2 N 0.59377(13) 0.5281(2) 0.14315(11) 0.0116(5) Uani 1 1 d .
C1 C 0.51149(16) 0.4736(3) 0.29660(13) 0.0139(6) Uani 1 1 d .
C2 C 0.45252(16) 0.3966(3) 0.30341(14) 0.0175(7) Uani 1 1 d .
H2 H 0.4556 0.3134 0.3169 0.021 Uiso 1 1 calc R
C3 C 0.38855(18) 0.4596(3) 0.28742(15) 0.0235(7) Uani 1 1 d .
H3 H 0.3388 0.4283 0.2870 0.028 Uiso 1 1 calc R
C4 C 0.40866(18) 0.5748(3) 0.27039(15) 0.0225(7) Uani 1 1 d .
H4 H 0.3752 0.6385 0.2561 0.027 Uiso 1 1 calc R
C5 C 0.48461(17) 0.5830(3) 0.27598(14) 0.0169(7) Uani 1 1 d .
H5 H 0.5137 0.6536 0.2673 0.020 Uiso 1 1 calc R
C6 C 0.51326(18) 0.3549(3) 0.14427(14) 0.0184(7) Uani 1 1 d .
H6 H 0.5494 0.2965 0.1606 0.022 Uiso 1 1 calc R
C7 C 0.52708(16) 0.4735(3) 0.12952(13) 0.0141(6) Uani 1 1 d .
C8 C 0.46074(18) 0.5266(3) 0.10749(15) 0.0210(7) Uani 1 1 d .
H8 H 0.4535 0.6090 0.0936 0.025 Uiso 1 1 calc R
C9 C 0.40739(18) 0.4397(3) 0.10974(15) 0.0271(8) Uani 1 1 d .
H9 H 0.3554 0.4515 0.0984 0.033 Uiso 1 1 calc RD
C10 C 0.43911(19) 0.3346(3) 0.13184(15) 0.0253(8) Uani 1 1 d .
H10 H 0.4137 0.2597 0.1384 0.030 Uiso 1 1 calc R
C11 C 0.60501(16) 0.3672(3) 0.34793(13) 0.0130(6) Uani 1 1 d .
H11 H 0.5706 0.3479 0.3807 0.016 Uiso 1 1 calc R
C12 C 0.67285(16) 0.3090(3) 0.35529(13) 0.0123(6) Uani 1 1 d .
C13 C 0.68537(16) 0.2464(3) 0.41732(13) 0.0130(6) Uani 1 1 d .
H13 H 0.6501 0.2472 0.4512 0.016 Uiso 1 1 calc R
C14 C 0.74723(16) 0.1841(3) 0.43001(13) 0.0134(6) Uani 1 1 d .
C15 C 0.79613(16) 0.1819(3) 0.37638(13) 0.0134(6) Uani 1 1 d .
H15 H 0.8387 0.1384 0.3839 0.016 Uiso 1 1 calc R
C16 C 0.78674(16) 0.2381(3) 0.31385(13) 0.0135(6) Uani 1 1 d .
C17 C 0.84181(16) 0.2260(3) 0.25761(13) 0.0151(6) Uani 1 1 d .
C18 C 0.90689(18) 0.1540(3) 0.28224(15) 0.0205(7) Uani 1 1 d .
H18A H 0.9298 0.1905 0.3230 0.031 Uiso 1 1 calc R
H18B H 0.9411 0.1498 0.2453 0.031 Uiso 1 1 calc R
H18C H 0.8913 0.0760 0.2941 0.031 Uiso 1 1 calc R
C19 C 0.87021(18) 0.3456(3) 0.23695(15) 0.0212(7) Uani 1 1 d .
H19A H 0.8309 0.3919 0.2168 0.032 Uiso 1 1 calc R
H19B H 0.9071 0.3361 0.2030 0.032 Uiso 1 1 calc R
H19C H 0.8907 0.3848 0.2779 0.032 Uiso 1 1 calc R
C20 C 0.80635(18) 0.1658(3) 0.19455(14) 0.0199(7) Uani 1 1 d .
H20A H 0.7898 0.0889 0.2079 0.030 Uiso 1 1 calc R
H20B H 0.8410 0.1582 0.1583 0.030 Uiso 1 1 calc R
H20C H 0.7655 0.2117 0.1773 0.030 Uiso 1 1 calc R
C21 C 0.76648(16) 0.1219(3) 0.49792(13) 0.0147(6) Uani 1 1 d .
C22 C 0.83526(17) 0.1763(3) 0.53000(14) 0.0177(7) Uani 1 1 d .
H22A H 0.8468 0.1401 0.5747 0.027 Uiso 1 1 calc R
H22B H 0.8279 0.2593 0.5365 0.027 Uiso 1 1 calc R
H22C H 0.8748 0.1641 0.4991 0.027 Uiso 1 1 calc R
C23 C 0.78115(18) -0.0068(3) 0.48593(16) 0.0224(7) Uani 1 1 d .
H23A H 0.7382 -0.0434 0.4654 0.034 Uiso 1 1 calc R
H23B H 0.7939 -0.0439 0.5301 0.034 Uiso 1 1 calc R
H23C H 0.8206 -0.0151 0.4546 0.034 Uiso 1 1 calc R
C24 C 0.70714(18) 0.1341(3) 0.54940(15) 0.0253(8) Uani 1 1 d .
H24A H 0.6628 0.1014 0.5294 0.038 Uiso 1 1 calc R
H24B H 0.6999 0.2160 0.5597 0.038 Uiso 1 1 calc R
H24C H 0.7208 0.0928 0.5920 0.038 Uiso 1 1 calc R
C25 C 0.72371(16) 0.3065(3) 0.30242(13) 0.0113(6) Uani 1 1 d .
C26 C 0.61226(16) 0.6097(3) 0.10095(13) 0.0133(6) Uani 1 1 d .
H26 H 0.5808 0.6232 0.0622 0.016 Uiso 1 1 calc R
C27 C 0.67449(16) 0.6808(3) 0.10647(13) 0.0112(6) Uani 1 1 d .
C28 C 0.68918(16) 0.7462(3) 0.04700(13) 0.0121(6) Uani 1 1 d .
H28 H 0.6572 0.7418 0.0079 0.014 Uiso 1 1 calc R
C29 C 0.74831(16) 0.8159(3) 0.04417(13) 0.0130(6) Uani 1 1 d .
C30 C 0.79381(16) 0.8208(3) 0.10410(13) 0.0133(6) Uani 1 1 d .
H30 H 0.8349 0.8687 0.1027 0.016 Uiso 1 1 calc R
C31 C 0.78282(16) 0.7612(3) 0.16455(13) 0.0140(6) Uani 1 1 d .
C32 C 0.72045(16) 0.6887(2) 0.16695(13) 0.0117(6) Uani 1 1 d .
C33 C 0.83545(17) 0.7703(3) 0.22692(13) 0.0164(6) Uani 1 1 d .
C34 C 0.86294(18) 0.6502(3) 0.24942(15) 0.0206(7) Uani 1 1 d .
H34A H 0.8854 0.6125 0.2105 0.031 Uiso 1 1 calc R
H34B H 0.8228 0.6031 0.2642 0.031 Uiso 1 1 calc R
H34C H 0.8981 0.6586 0.2879 0.031 Uiso 1 1 calc R
C35 C 0.90146(17) 0.8428(3) 0.21096(14) 0.0196(7) Uani 1 1 d .
H35A H 0.9273 0.8059 0.1739 0.029 Uiso 1 1 calc R
H35B H 0.9329 0.8484 0.2525 0.029 Uiso 1 1 calc R
H35C H 0.8863 0.9203 0.1964 0.029 Uiso 1 1 calc R
C36 C 0.79810(18) 0.8307(3) 0.28689(14) 0.0190(7) Uani 1 1 d .
H36A H 0.8312 0.8356 0.3272 0.028 Uiso 1 1 calc R
H36B H 0.7559 0.7862 0.2989 0.028 Uiso 1 1 calc R
H36C H 0.7836 0.9087 0.2726 0.028 Uiso 1 1 calc R
C37 C 0.76734(16) 0.8857(3) -0.01990(13) 0.0140(6) Uani 1 1 d .
C38 C 0.84018(17) 0.8438(3) -0.04361(14) 0.0189(7) Uani 1 1 d .
H38A H 0.8768 0.8586 -0.0072 0.028 Uiso 1 1 calc R
H38B H 0.8524 0.8852 -0.0856 0.028 Uiso 1 1 calc R
H38C H 0.8379 0.7608 -0.0532 0.028 Uiso 1 1 calc R
C39 C 0.7723(2) 1.0143(3) -0.00167(15) 0.0223(7) Uani 1 1 d .
H39A H 0.7257 1.0416 0.0128 0.033 Uiso 1 1 calc R
H39B H 0.7864 1.0581 -0.0422 0.033 Uiso 1 1 calc R
H39C H 0.8080 1.0255 0.0360 0.033 Uiso 1 1 calc R
C40 C 0.71239(17) 0.8699(3) -0.07952(13) 0.0176(7) Uani 1 1 d .
H40A H 0.7084 0.7877 -0.0911 0.026 Uiso 1 1 calc R
H40B H 0.7277 0.9130 -0.1199 0.026 Uiso 1 1 calc R
H40C H 0.6659 0.8988 -0.0658 0.026 Uiso 1 1 calc R
C1S C 0.4566(2) 0.5763(3) 0.46215(16) 0.0297(9) Uani 1 1 d .
H1S H 0.4270 0.6287 0.4365 0.036 Uiso 1 1 calc R
C2S C 0.4378(2) 0.4601(3) 0.46666(16) 0.0287(9) Uani 1 1 d .
H2S H 0.3954 0.4327 0.4437 0.034 Uiso 1 1 calc R
C3S C 0.4811(2) 0.3853(3) 0.50462(16) 0.0296(9) Uani 1 1 d .
H3S H 0.4679 0.3064 0.5080 0.036 Uiso 1 1 calc R
C4S C 0.0333(2) 0.5937(3) 0.5325(2) 0.0351(9) Uani 1 1 d .
H4S H 0.0558 0.6578 0.5548 0.042 Uiso 1 1 calc R
C5S C 0.0307(2) 0.5864(3) 0.4617(2) 0.0358(9) Uani 1 1 d .
H5S H 0.0518 0.6453 0.4353 0.043 Uiso 1 1 calc R
C6S C -0.0029(2) 0.4928(3) 0.4284(2) 0.0346(9) Uani 1 1 d .
H6S H -0.0050 0.4884 0.3795 0.042 Uiso 1 1 calc R
C7S C -0.0073(2) 0.5076(4) 0.0706(2) 0.0444(11) Uani 1 1 d .
H7S H -0.0120 0.5129 0.1191 0.053 Uiso 1 1 calc R
C8S C 0.0259(2) 0.4116(4) 0.0418(3) 0.0464(11) Uani 1 1 d .
H8S H 0.0433 0.3508 0.0707 0.056 Uiso 1 1 calc R
C9S C 0.0331(2) 0.4054(4) -0.0275(3) 0.0447(11) Uani 1 1 d .
H9S H 0.0561 0.3405 -0.0467 0.054 Uiso 1 1 calc R

loop_
_atom_site_aniso_label
_atom_site_aniso_U_11
_atom_site_aniso_U_22
_atom_site_aniso_U_33
_atom_site_aniso_U_23
_atom_site_aniso_U_13
_atom_site_aniso_U_12
Fe1 0.0073(2) 0.0156(3) 0.0229(2) 0.00280(17) -0.00002(16) -0.00107(18)
Co2 0.0071(2) 0.0111(2) 0.01899(18) 0.00427(15) 0.00135(14) 0.00000(17)
O1 0.0139(12) 0.0151(12) 0.0182(9) 0.0063(8) 0.0038(8) 0.0043(9)
O2 0.0159(12) 0.0149(12) 0.0178(9) 0.0047(8) 0.0013(8) -0.0027(9)
N1 0.0085(13) 0.0117(14) 0.0169(10) 0.0001(9) 0.0012(9) -0.0021(10)
N2 0.0089(13) 0.0076(13) 0.0183(10) 0.0003(9) 0.0012(9) -0.0008(10)
C1 0.0094(16) 0.0148(17) 0.0176(12) 0.0022(11) 0.0035(11) 0.0004(12)
C2 0.0078(16) 0.0187(18) 0.0263(14) 0.0045(12) 0.0043(12) 0.0005(13)
C3 0.0071(17) 0.034(2) 0.0300(15) 0.0046(14) 0.0036(13) 0.0017(14)
C4 0.0112(18) 0.025(2) 0.0311(15) 0.0006(14) 0.0009(13) 0.0067(14)
C5 0.0098(17) 0.0146(17) 0.0265(14) 0.0005(12) 0.0022(12) 0.0034(13)
C6 0.0186(18) 0.0139(17) 0.0229(13) -0.0019(12) 0.0020(12) -0.0045(13)
C7 0.0096(16) 0.0147(17) 0.0181(12) 0.0001(11) 0.0006(11) -0.0034(12)
C8 0.0117(17) 0.026(2) 0.0250(14) 0.0035(13) -0.0037(12) -0.0026(14)
C9 0.0107(18) 0.042(2) 0.0285(16) 0.0048(15) -0.0047(13) -0.0096(16)
C10 0.022(2) 0.026(2) 0.0280(15) -0.0008(14) -0.0008(14) -0.0124(16)
C11 0.0085(16) 0.0132(16) 0.0175(12) -0.0019(11) 0.0016(11) -0.0030(12)
C12 0.0094(16) 0.0099(15) 0.0177(12) 0.0000(11) 0.0014(11) -0.0018(12)
C13 0.0084(15) 0.0128(16) 0.0180(12) 0.0018(11) 0.0014(11) -0.0023(12)
C14 0.0113(16) 0.0110(16) 0.0178(12) 0.0008(11) -0.0004(11) -0.0034(12)
C15 0.0091(16) 0.0119(16) 0.0191(12) 0.0007(11) -0.0005(11) 0.0009(12)
C16 0.0099(16) 0.0116(16) 0.0192(12) -0.0003(11) 0.0023(11) -0.0022(12)
C17 0.0111(16) 0.0154(17) 0.0191(13) 0.0017(11) 0.0030(11) 0.0026(13)
C18 0.0159(18) 0.0202(18) 0.0256(14) 0.0031(13) 0.0043(13) 0.0051(14)
C19 0.0163(18) 0.0193(18) 0.0284(15) 0.0063(13) 0.0058(13) 0.0015(14)
C20 0.0184(19) 0.0207(19) 0.0207(13) 0.0013(12) 0.0019(12) 0.0033(14)
C21 0.0108(16) 0.0154(17) 0.0179(12) 0.0058(11) -0.0008(11) -0.0047(12)
C22 0.0169(18) 0.0171(17) 0.0189(13) 0.0026(12) -0.0020(12) -0.0013(13)
C23 0.0214(19) 0.0136(17) 0.0312(15) 0.0076(13) -0.0094(13) -0.0049(14)
C24 0.0157(19) 0.038(2) 0.0224(14) 0.0157(14) 0.0019(13) -0.0015(16)
C25 0.0069(15) 0.0102(15) 0.0167(12) 0.0013(10) -0.0015(10) 0.0000(12)
C26 0.0114(16) 0.0108(16) 0.0179(12) 0.0000(11) 0.0028(11) 0.0018(12)
C27 0.0054(15) 0.0085(15) 0.0197(12) 0.0011(11) 0.0011(10) 0.0028(11)
C28 0.0105(16) 0.0109(15) 0.0147(12) -0.0002(10) 0.0001(10) 0.0021(12)
C29 0.0105(16) 0.0111(15) 0.0176(12) 0.0002(11) 0.0035(11) 0.0025(12)
C30 0.0083(16) 0.0101(15) 0.0216(13) -0.0019(11) 0.0016(11) -0.0024(12)
C31 0.0110(16) 0.0138(16) 0.0172(12) 0.0017(11) 0.0002(11) 0.0004(12)
C32 0.0095(15) 0.0076(15) 0.0180(12) -0.0001(10) 0.0009(11) 0.0008(12)
C33 0.0158(17) 0.0152(17) 0.0179(13) 0.0023(11) -0.0029(11) -0.0035(13)
C34 0.0169(18) 0.0170(18) 0.0274(15) 0.0038(12) -0.0043(13) 0.0001(14)
C35 0.0133(18) 0.0222(19) 0.0230(14) 0.0042(12) -0.0021(12) -0.0035(14)
C36 0.0191(18) 0.0188(18) 0.0190(13) 0.0010(12) -0.0001(12) -0.0048(14)
C37 0.0133(16) 0.0114(16) 0.0174(12) 0.0044(11) 0.0018(11) -0.0001(12)
C38 0.0116(17) 0.0230(19) 0.0223(13) 0.0012(12) 0.0044(12) 0.0004(13)
C39 0.026(2) 0.0158(18) 0.0257(14) 0.0050(12) 0.0039(13) -0.0022(14)
C40 0.0123(17) 0.0220(18) 0.0186(13) 0.0029(12) 0.0009(11) -0.0003(13)
C1S 0.024(2) 0.037(2) 0.0286(16) 0.0021(15) 0.0061(15) -0.0058(17)
C2S 0.022(2) 0.036(2) 0.0290(16) -0.0057(15) 0.0051(14) -0.0161(17)
C3S 0.028(2) 0.028(2) 0.0340(17) -0.0047(15) 0.0072(16) -0.0158(17)
C4S 0.014(2) 0.022(2) 0.070(3) -0.0088(18) 0.0035(18) 0.0004(16)
C5S 0.015(2) 0.026(2) 0.067(2) 0.0035(19) 0.0104(18) 0.0015(16)
C6S 0.019(2) 0.032(2) 0.054(2) -0.0046(18) 0.0094(17) 0.0085(17)
C7S 0.017(2) 0.044(3) 0.072(3) -0.018(2) -0.004(2) -0.013(2)
C8S 0.019(2) 0.032(3) 0.087(3) -0.005(2) -0.011(2) -0.0027(19)
C9S 0.017(2) 0.028(2) 0.089(3) -0.017(2) -0.004(2) -0.0010(18)

loop_
_atom_type_symbol
_atom_type_description
_atom_type_scat_dispersion_real
_atom_type_scat_dispersion_imag
_atom_type_scat_source
C C 0.0033 0.0016 'International Tables Vol C Tables 4.2.6.8 and 6.1.1.4'
H H 0.0000 0.0000 'International Tables Vol C Tables 4.2.6.8 and 6.1.1.4'
N N 0.0061 0.0033 'International Tables Vol C Tables 4.2.6.8 and 6.1.1.4'
O O 0.0106 0.0060 'International Tables Vol C Tables 4.2.6.8 and 6.1.1.4'
Fe Fe 0.3463 0.8444 'International Tables Vol C Tables 4.2.6.8 and 6.1.1.4'
Co Co 0.3494 0.9721 'International Tables Vol C Tables 4.2.6.8 and 6.1.1.4'

loop_
_geom_angle_atom_site_label_1
_geom_angle_atom_site_label_2
_geom_angle_atom_site_label_3
_geom_angle
_geom_angle_site_symmetry_1
_geom_angle_site_symmetry_3
C1 Fe1 C7 107.31(12) . .
C1 Fe1 C5 40.81(12) . .
C7 Fe1 C5 105.80(12) . .
C1 Fe1 C6 106.75(13) . .
C7 Fe1 C6 41.22(12) . .
C5 Fe1 C6 132.83(13) . .
C1 Fe1 C9 175.00(13) . .
C7 Fe1 C9 68.61(13) . .
C5 Fe1 C9 142.17(14) . .
C6 Fe1 C9 68.30(14) . .
C1 Fe1 C2 41.13(12) . .
C7 Fe1 C2 138.28(13) . .
C5 Fe1 C2 68.96(13) . .
C6 Fe1 C2 111.07(13) . .
C9 Fe1 C2 140.48(14) . .
C1 Fe1 C8 137.81(13) . .
C7 Fe1 C8 41.27(13) . .
C5 Fe1 C8 110.07(13) . .
C6 Fe1 C8 69.18(13) . .
C9 Fe1 C8 40.60(13) . .
C2 Fe1 C8 178.92(14) . .
C1 Fe1 C10 136.04(14) . .
C7 Fe1 C10 68.83(12) . .
C5 Fe1 C10 173.48(13) . .
C6 Fe1 C10 40.66(13) . .
C9 Fe1 C10 40.38(14) . .
C2 Fe1 C10 112.28(13) . .
C8 Fe1 C10 68.63(14) . .
C1 Fe1 C4 68.45(13) . .
C7 Fe1 C4 135.09(13) . .
C5 Fe1 C4 40.84(13) . .
C6 Fe1 C4 173.66(14) . .
C9 Fe1 C4 116.43(15) . .
C2 Fe1 C4 68.34(13) . .
C8 Fe1 C4 111.28(14) . .
C10 Fe1 C4 145.67(14) . .
C1 Fe1 C3 68.61(13) . .
C7 Fe1 C3 174.51(14) . .
C5 Fe1 C3 68.70(13) . .
C6 Fe1 C3 142.66(13) . .
C9 Fe1 C3 115.66(14) . .
C2 Fe1 C3 40.55(12) . .
C8 Fe1 C3 139.76(14) . .
C10 Fe1 C3 116.64(14) . .
C4 Fe1 C3 40.52(14) . .
O1 Co2 O2 112.37(10) . .
O1 Co2 N1 92.80(9) . .
O2 Co2 N1 128.97(9) . .
O1 Co2 N2 125.51(9) . .
O2 Co2 N2 93.52(9) . .
N1 Co2 N2 107.17(10) . .
C25 O1 Co2 125.72(17) . .
C32 O2 Co2 125.25(18) . .
C11 N1 C1 117.2(2) . .
C11 N1 Co2 120.7(2) . .
C1 N1 Co2 121.20(18) . .
C26 N2 C7 117.4(3) . .
C26 N2 Co2 120.9(2) . .
C7 N2 Co2 121.37(18) . .
C5 C1 C2 108.5(3) . .
C5 C1 N1 124.9(3) . .
C2 C1 N1 126.3(3) . .
C5 C1 Fe1 69.84(17) . .
C2 C1 Fe1 70.18(17) . .
N1 C1 Fe1 120.22(18) . .
C3 C2 C1 107.9(3) . .
C3 C2 Fe1 70.70(17) . .
C1 C2 Fe1 68.69(16) . .
C3 C2 H2 126.1 . .
C1 C2 H2 126.1 . .
Fe1 C2 H2 126.1 . .
C2 C3 C4 107.5(3) . .
C2 C3 Fe1 68.75(16) . .
C4 C3 Fe1 69.14(17) . .
C2 C3 H3 126.2 . .
C4 C3 H3 126.2 . .
Fe1 C3 H3 126.2 . .
C5 C4 C3 108.4(3) . .
C5 C4 Fe1 68.70(17) . .
C3 C4 Fe1 70.34(18) . .
C5 C4 H4 125.8 . .
C3 C4 H4 125.8 . .
Fe1 C4 H4 125.8 . .
C1 C5 C4 107.8(3) . .
C1 C5 Fe1 69.35(18) . .
C4 C5 Fe1 70.46(19) . .
C1 C5 H5 126.1 . .
C4 C5 H5 126.1 . .
Fe1 C5 H5 126.1 . .
C10 C6 C7 108.0(3) . .
C10 C6 Fe1 70.29(19) . .
C7 C6 Fe1 69.04(17) . .
C10 C6 H6 126.0 . .
C7 C6 H6 126.0 . .
Fe1 C6 H6 126.0 . .
N2 C7 C6 123.9(3) . .
N2 C7 C8 127.7(3) . .
C6 C7 C8 108.0(3) . .
N2 C7 Fe1 119.94(18) . .
C6 C7 Fe1 69.74(16) . .
C8 C7 Fe1 70.20(17) . .
C9 C8 C7 106.9(3) . .
C9 C8 Fe1 69.53(17) . .
C7 C8 Fe1 68.52(16) . .
C9 C8 H8 126.6 . .
C7 C8 H8 126.6 . .
Fe1 C8 H8 126.6 . .
C10 C9 C8 109.3(3) . .
C10 C9 Fe1 70.11(18) . .
C8 C9 Fe1 69.87(18) . .
C10 C9 H9 125.3 . .
C8 C9 H9 125.3 . .
Fe1 C9 H9 125.3 . .
C9 C10 C6 107.8(3) . .
C9 C10 Fe1 69.5(2) . .
C6 C10 Fe1 69.04(18) . .
C9 C10 H10 126.1 . .
C6 C10 H10 126.1 . .
Fe1 C10 H10 126.1 . .
N1 C11 C12 127.4(2) . .
N1 C11 H11 116.3 . .
C12 C11 H11 116.3 . .
C13 C12 C25 120.4(3) . .
C13 C12 C11 116.1(2) . .
C25 C12 C11 123.3(2) . .
C14 C13 C12 122.0(2) . .
C14 C13 H13 119.0 . .
C12 C13 H13 119.0 . .
C13 C14 C15 116.3(2) . .
C13 C14 C21 124.6(2) . .
C15 C14 C21 119.1(3) . .
C16 C15 C14 125.0(3) . .
C16 C15 H15 117.5 . .
C14 C15 H15 117.5 . .
C15 C16 C25 118.2(2) . .
C15 C16 C17 120.9(3) . .
C25 C16 C17 120.9(2) . .
C20 C17 C16 108.9(2) . .
C20 C17 C18 108.3(3) . .
C16 C17 C18 112.1(2) . .
C20 C17 C19 110.1(2) . .
C16 C17 C19 110.5(2) . .
C18 C17 C19 106.9(3) . .
C17 C18 H18A 109.5 . .
C17 C18 H18B 109.5 . .
H18A C18 H18B 109.5 . .
C17 C18 H18C 109.5 . .
H18A C18 H18C 109.5 . .
H18B C18 H18C 109.5 . .
C17 C19 H19A 109.5 . .
C17 C19 H19B 109.5 . .
H19A C19 H19B 109.5 . .
C17 C19 H19C 109.5 . .
H19A C19 H19C 109.5 . .
H19B C19 H19C 109.5 . .
C17 C20 H20A 109.5 . .
C17 C20 H20B 109.5 . .
H20A C20 H20B 109.5 . .
C17 C20 H20C 109.5 . .
H20A C20 H20C 109.5 . .
H20B C20 H20C 109.5 . .
C24 C21 C14 111.4(3) . .
C24 C21 C23 109.1(2) . .
C14 C21 C23 111.4(2) . .
C24 C21 C22 108.4(2) . .
C14 C21 C22 108.6(2) . .
C23 C21 C22 107.8(3) . .
C21 C22 H22A 109.5 . .
C21 C22 H22B 109.5 . .
H22A C22 H22B 109.5 . .
C21 C22 H22C 109.5 . .
H22A C22 H22C 109.5 . .
H22B C22 H22C 109.5 . .
C21 C23 H23A 109.5 . .
C21 C23 H23B 109.5 . .
H23A C23 H23B 109.5 . .
C21 C23 H23C 109.5 . .
H23A C23 H23C 109.5 . .
H23B C23 H23C 109.5 . .
C21 C24 H24A 109.5 . .
C21 C24 H24B 109.5 . .
H24A C24 H24B 109.5 . .
C21 C24 H24C 109.5 . .
H24A C24 H24C 109.5 . .
H24B C24 H24C 109.5 . .
O1 C25 C12 121.8(3) . .
O1 C25 C16 120.1(2) . .
C12 C25 C16 118.0(2) . .
N2 C26 C27 127.3(3) . .
N2 C26 H26 116.3 . .
C27 C26 H26 116.3 . .
C28 C27 C26 115.6(3) . .
C28 C27 C32 120.2(3) . .
C26 C27 C32 124.2(2) . .
C29 C28 C27 122.0(3) . .
C29 C28 H28 119.0 . .
C27 C28 H28 119.0 . .
C28 C29 C30 116.9(2) . .
C28 C29 C37 123.7(3) . .
C30 C29 C37 119.4(3) . .
C31 C30 C29 124.8(3) . .
C31 C30 H30 117.6 . .
C29 C30 H30 117.6 . .
C30 C31 C32 117.8(3) . .
C30 C31 C33 121.4(3) . .
C32 C31 C33 120.8(2) . .
O2 C32 C27 121.9(3) . .
O2 C32 C31 119.8(2) . .
C27 C32 C31 118.3(2) . .
C31 C33 C35 112.1(2) . .
C31 C33 C34 111.0(3) . .
C35 C33 C34 106.7(3) . .
C31 C33 C36 109.1(3) . .
C35 C33 C36 107.2(3) . .
C34 C33 C36 110.6(2) . .
C33 C34 H34A 109.5 . .
C33 C34 H34B 109.5 . .
H34A C34 H34B 109.5 . .
C33 C34 H34C 109.5 . .
H34A C34 H34C 109.5 . .
H34B C34 H34C 109.5 . .
C33 C35 H35A 109.5 . .
C33 C35 H35B 109.5 . .
H35A C35 H35B 109.5 . .
C33 C35 H35C 109.5 . .
H35A C35 H35C 109.5 . .
H35B C35 H35C 109.5 . .
C33 C36 H36A 109.5 . .
C33 C36 H36B 109.5 . .
H36A C36 H36B 109.5 . .
C33 C36 H36C 109.5 . .
H36A C36 H36C 109.5 . .
H36B C36 H36C 109.5 . .
C40 C37 C39 108.9(3) . .
C40 C37 C29 112.2(2) . .
C39 C37 C29 109.8(2) . .
C40 C37 C38 108.4(2) . .
C39 C37 C38 109.3(3) . .
C29 C37 C38 108.2(2) . .
C37 C38 H38A 109.5 . .
C37 C38 H38B 109.5 . .
H38A C38 H38B 109.5 . .
C37 C38 H38C 109.5 . .
H38A C38 H38C 109.5 . .
H38B C38 H38C 109.5 . .
C37 C39 H39A 109.5 . .
C37 C39 H39B 109.5 . .
H39A C39 H39B 109.5 . .
C37 C39 H39C 109.5 . .
H39A C39 H39C 109.5 . .
H39B C39 H39C 109.5 . .
C37 C40 H40A 109.5 . .
C37 C40 H40B 109.5 . .
H40A C40 H40B 109.5 . .
C37 C40 H40C 109.5 . .
H40A C40 H40C 109.5 . .
H40B C40 H40C 109.5 . .
C3S C1S C2S 119.4(4) 3_666 .
C3S C1S H1S 120.3 3_666 .
C2S C1S H1S 120.3 . .
C3S C2S C1S 119.7(3) . .
C3S C2S H2S 120.2 . .
C1S C2S H2S 120.2 . .
C2S C3S C1S 120.9(4) . 3_666
C2S C3S H3S 119.5 . .
C1S C3S H3S 119.5 3_666 .
C5S C4S C6S 120.0(4) . 3_566
C5S C4S H4S 120.0 . .
C6S C4S H4S 120.0 3_566 .
C4S C5S C6S 120.4(4) . .
C4S C5S H5S 119.8 . .
C6S C5S H5S 119.8 . .
C4S C6S C5S 119.5(4) 3_566 .
C4S C6S H6S 120.2 3_566 .
C5S C6S H6S 120.2 . .
C9S C7S C8S 119.2(4) 3_565 .
C9S C7S H7S 120.4 3_565 .
C8S C7S H7S 120.4 . .
C9S C8S C7S 119.9(4) . .
C9S C8S H8S 120.0 . .
C7S C8S H8S 120.0 . .
C8S C9S C7S 120.9(4) . 3_565
C8S C9S H9S 119.5 . .
C7S C9S H9S 119.5 3_565 .

loop_
_geom_bond_atom_site_label_1
_geom_bond_atom_site_label_2
_geom_bond_distance
_geom_bond_site_symmetry_2
Fe1 C1 2.025(3) .
Fe1 C7 2.026(3) .
Fe1 C5 2.032(3) .
Fe1 C6 2.035(3) .
Fe1 C9 2.044(3) .
Fe1 C2 2.045(3) .
Fe1 C8 2.049(3) .
Fe1 C10 2.052(3) .
Fe1 C4 2.055(3) .
Fe1 C3 2.071(3) .
Co2 O1 1.910(2) .
Co2 O2 1.912(2) .
Co2 N1 2.006(2) .
Co2 N2 2.010(2) .
O1 C25 1.316(3) .
O2 C32 1.314(3) .
N1 C11 1.302(4) .
N1 C1 1.431(4) .
N2 C26 1.305(4) .
N2 C7 1.416(4) .
C1 C5 1.415(4) .
C1 C2 1.430(4) .
C2 C3 1.427(5) .
C2 H2 1.0000 .
C3 C4 1.429(5) .
C3 H3 1.0000 .
C4 C5 1.426(5) .
C4 H4 1.0000 .
C5 H5 1.0000 .
C6 C10 1.420(5) .
C6 C7 1.430(4) .
C6 H6 1.0000 .
C7 C8 1.436(5) .
C8 C9 1.420(5) .
C8 H8 1.0000 .
C9 C10 1.414(5) .
C9 H9 1.0000 .
C10 H10 1.0000 .
C11 C12 1.441(4) .
C11 H11 0.9500 .
C12 C13 1.416(4) .
C12 C25 1.427(4) .
C13 C14 1.379(4) .
C13 H13 0.9500 .
C14 C15 1.413(4) .
C14 C21 1.531(4) .
C15 C16 1.381(4) .
C15 H15 0.9500 .
C16 C25 1.432(4) .
C16 C17 1.536(4) .
C17 C20 1.536(4) .
C17 C18 1.538(4) .
C17 C19 1.543(4) .
C18 H18A 0.9800 .
C18 H18B 0.9800 .
C18 H18C 0.9800 .
C19 H19A 0.9800 .
C19 H19B 0.9800 .
C19 H19C 0.9800 .
C20 H20A 0.9800 .
C20 H20B 0.9800 .
C20 H20C 0.9800 .
C21 C24 1.529(4) .
C21 C23 1.535(4) .
C21 C22 1.543(4) .
C22 H22A 0.9800 .
C22 H22B 0.9800 .
C22 H22C 0.9800 .
C23 H23A 0.9800 .
C23 H23B 0.9800 .
C23 H23C 0.9800 .
C24 H24A 0.9800 .
C24 H24B 0.9800 .
C24 H24C 0.9800 .
C26 C27 1.428(4) .
C26 H26 0.9500 .
C27 C28 1.416(4) .
C27 C32 1.430(4) .
C28 C29 1.373(4) .
C28 H28 0.9500 .
C29 C30 1.415(4) .
C29 C37 1.535(4) .
C30 C31 1.383(4) .
C30 H30 0.9500 .
C31 C32 1.441(4) .
C31 C33 1.534(4) .
C33 C35 1.536(4) .
C33 C34 1.540(4) .
C33 C36 1.547(4) .
C34 H34A 0.9800 .
C34 H34B 0.9800 .
C34 H34C 0.9800 .
C35 H35A 0.9800 .
C35 H35B 0.9800 .
C35 H35C 0.9800 .
C36 H36A 0.9800 .
C36 H36B 0.9800 .
C36 H36C 0.9800 .
C37 C40 1.529(4) .
C37 C39 1.533(4) .
C37 C38 1.536(4) .
C38 H38A 0.9800 .
C38 H38B 0.9800 .
C38 H38C 0.9800 .
C39 H39A 0.9800 .
C39 H39B 0.9800 .
C39 H39C 0.9800 .
C40 H40A 0.9800 .
C40 H40B 0.9800 .
C40 H40C 0.9800 .
C1S C3S 1.384(5) 3_666
C1S C2S 1.395(5) .
C1S H1S 0.9500 .
C2S C3S 1.379(5) .
C2S H2S 0.9500 .
C3S C1S 1.384(5) 3_666
C3S H3S 0.9500 .
C4S C5S 1.373(5) .
C4S C6S 1.391(5) 3_566
C4S H4S 0.9500 .
C5S C6S 1.399(6) .
C5S H5S 0.9500 .
C6S C4S 1.391(5) 3_566
C6S H6S 0.9500 .
C7S C9S 1.384(6) 3_565
C7S C8S 1.401(6) .
C7S H7S 0.9500 .
C8S C9S 1.358(6) .
C8S H8S 0.9500 .
C9S C7S 1.384(6) 3_565
C9S H9S 0.9500 .
